data_7011397
loop_
_publ_author_name
'Nayan K. Solanki'
'Eric J. L. McInnes'
'David Collison'
'Colin A. Kilner'
'John E. Davies'
'Malcolm A. Halcrow'

_publ_section_title
;
 Copper(II) complexes of 2,6-bis(3-tert-butylpyrazol-1-yl)pyridine
;
_journal_issue 8
_journal_name_full 'J. Chem. Soc., Dalton Trans.'
_journal_page_first 1625
_journal_page_last 1630
_journal_paper_doi 10.1039/b111210b
_journal_year 2002
_chemical_formula_moiety 'C38 H54 Cl2 Cu2 N10 O2, 2[B F4]'
_chemical_formula_sum 'C38 H54 B2 Cl2 Cu2 F8 N10 O2'
_chemical_formula_weight 1054.51
_chemical_name_systematic
; 
Dichlorodiaquabis[2,6-bis(3-tert-butylpyrazolyl)pyridine]dicopper(II) 
ditetrafluoroborate 
;
_space_group_IT_number 14
_symmetry_cell_setting monoclinic
_symmetry_space_group_name_Hall '-P 2ybc'
_symmetry_space_group_name_H-M 'P 1 21/c 1'
_atom_sites_solution_hydrogens geom
_atom_sites_solution_primary direct
_atom_sites_solution_secondary difmap
_audit_creation_method SHELXL-97
_cell_angle_alpha 90.00
_cell_angle_beta 96.36(9)
_cell_angle_gamma 90.00
_cell_formula_units_Z 2
_cell_length_a 10.347(15)
_cell_length_b 11.521(7)
_cell_length_c 19.455(17)
_cell_measurement_reflns_used 25
_cell_measurement_temperature 150(2)
_cell_volume 2305(4)
_computing_cell_refinement 'Rigaku control software'
_computing_data_collection 'Rigaku control software'
_computing_data_reduction 'TEXSAN (Molecular Structure Corporation, 1995)'
_computing_molecular_graphics 'Siemens SHELXTL (Sheldrick, 1987)'
_computing_publication_material 'Siemens SHELXTL (Sheldrick, 1987)'
_computing_structure_refinement 'SHELXL-97 (Sheldrick, 1997)'
_computing_structure_solution 'SHELXS-86 (Sheldrick, 1990)'
_diffrn_ambient_temperature 150(2)
_diffrn_measured_fraction_theta_full 0.999
_diffrn_measured_fraction_theta_max 0.999
_diffrn_measurement_device_type 'Rigaku AFC7-R'
_diffrn_measurement_method omega-2theta
_diffrn_radiation_monochromator graphite
_diffrn_radiation_source 'fine-focus sealed tube'
_diffrn_radiation_type MoK\a
_diffrn_radiation_wavelength 0.71073
_diffrn_reflns_av_R_equivalents 0.0226
_diffrn_reflns_av_sigmaI/netI 0.0405
_diffrn_reflns_limit_h_max 12
_diffrn_reflns_limit_h_min 0
_diffrn_reflns_limit_k_max 13
_diffrn_reflns_limit_k_min 0
_diffrn_reflns_limit_l_max 22
_diffrn_reflns_limit_l_min -23
_diffrn_reflns_number 4291
_diffrn_reflns_theta_full 24.99
_diffrn_reflns_theta_max 24.99
_diffrn_reflns_theta_min 2.65
_diffrn_standards_interval_count 200
_diffrn_standards_number 3
_exptl_absorpt_coefficient_mu 1.117
_exptl_absorpt_correction_T_max 1.000
_exptl_absorpt_correction_T_min 0.974
_exptl_absorpt_correction_type Semi-empirical
_exptl_crystal_colour Amber
_exptl_crystal_density_diffrn 1.519
_exptl_crystal_description Block
_exptl_crystal_F_000 1084
_exptl_crystal_size_max 0.35
_exptl_crystal_size_mid 0.30
_exptl_crystal_size_min 0.30
_refine_diff_density_max 0.591
_refine_diff_density_min -0.370
_refine_diff_density_rms 0.070
_refine_ls_extinction_method none
_refine_ls_goodness_of_fit_ref 1.058
_refine_ls_hydrogen_treatment mixed
_refine_ls_matrix_type full
_refine_ls_number_parameters 318
_refine_ls_number_reflns 4054
_refine_ls_number_restraints 20
_refine_ls_restrained_S_all 1.061
_refine_ls_R_factor_all 0.0484
_refine_ls_R_factor_gt 0.0386
_refine_ls_shift/su_max 0.001
_refine_ls_shift/su_mean 0.000
_refine_ls_structure_factor_coef Fsqd
_refine_ls_weighting_details 'calc w=1/[\s^2^(Fo^2^)+(0.0473P)^2^+1.9267P] where P=(Fo^2^+2Fc^2^)/3'
_refine_ls_weighting_scheme calc
_refine_ls_wR_factor_gt 0.0981
_refine_ls_wR_factor_ref 0.1040
_reflns_number_gt 3468
_reflns_number_total 4054
_reflns_threshold_expression >2sigma(I)
_cod_data_source_file b111210b.txt
_cod_data_source_block mh9711
_cod_depositor_comments
;
The following automatic conversions were performed:
'_symmetry_cell_setting' value 'Monoclinic' changed to 'monoclinic'
according to '/home/saulius/struct/CIF-dictionaries/cif_core.dic'
dictionary named 'cif_core.dic' version 2.4.1 from 2010-06-29.

Automatic conversion script
Id: cif_fix_enum 1527 2010-12-29 10:47:43Z saulius 
;
_cod_original_cell_volume 2305.0(41)
_cod_original_sg_symbol_H-M 'P 21/c'
_cod_database_code 7011397

loop_
_symmetry_equiv_pos_as_xyz
'x, y, z'
'-x, y+1/2, -z+1/2'
'-x, -y, -z'
'x, -y-1/2, z-1/2'

loop_
_atom_site_label
_atom_site_type_symbol
_atom_site_fract_x
_atom_site_fract_y
_atom_site_fract_z
_atom_site_U_iso_or_equiv
_atom_site_adp_type
_atom_site_occupancy
_atom_site_symmetry_multiplicity
_atom_site_calc_flag
_atom_site_refinement_flags
_atom_site_disorder_assembly
_atom_site_disorder_group
Cu1 Cu 0.68070(3) 0.51275(3) 0.575409(18) 0.02310(12) Uani 1 1 d . . .
N2 N 0.7890(2) 0.3950(2) 0.53693(12) 0.0244(5) Uani 1 1 d . . .
C3 C 0.7991(3) 0.2894(3) 0.56496(16) 0.0263(6) Uani 1 1 d . . .
C4 C 0.8584(3) 0.1985(3) 0.53429(18) 0.0345(7) Uani 1 1 d . . .
H4 H 0.8671 0.1257 0.5550 0.041 Uiso 1 1 calc R . .
C5 C 0.9044(3) 0.2208(3) 0.47113(18) 0.0382(8) Uani 1 1 d . . .
H5 H 0.9429 0.1612 0.4484 0.046 Uiso 1 1 calc R . .
C6 C 0.8941(3) 0.3296(3) 0.44143(18) 0.0357(8) Uani 1 1 d . . .
H6 H 0.9257 0.3448 0.3994 0.043 Uiso 1 1 calc R . .
C7 C 0.8349(3) 0.4151(3) 0.47675(16) 0.0280(7) Uani 1 1 d . . .
N8 N 0.7450(2) 0.2819(2) 0.62719(13) 0.0267(5) Uani 1 1 d . . .
N9 N 0.6786(2) 0.3768(2) 0.64930(13) 0.0246(5) Uani 1 1 d . . .
C10 C 0.6442(3) 0.3451(3) 0.71099(15) 0.0273(6) Uani 1 1 d . . .
C11 C 0.6879(3) 0.2312(3) 0.72696(17) 0.0336(7) Uani 1 1 d . . .
H11 H 0.6756 0.1894 0.7666 0.040 Uiso 1 1 calc R . .
C12 C 0.7506(3) 0.1945(3) 0.67386(17) 0.0340(7) Uani 1 1 d . . .
H12 H 0.7903 0.1227 0.6700 0.041 Uiso 1 1 calc R . .
C13 C 0.5680(3) 0.4210(3) 0.75547(16) 0.0315(7) Uani 1 1 d . . .
C14 C 0.5862(4) 0.3739(3) 0.83002(18) 0.0465(9) Uani 1 1 d . . .
H14A H 0.5383 0.4213 0.8589 0.056 Uiso 1 1 calc R . .
H14B H 0.6768 0.3754 0.8472 0.056 Uiso 1 1 calc R . .
H14C H 0.5548 0.2955 0.8304 0.056 Uiso 1 1 calc R . .
C15 C 0.4236(3) 0.4140(3) 0.7278(2) 0.0454(9) Uani 1 1 d . . .
H15A H 0.3739 0.4618 0.7556 0.054 Uiso 1 1 calc R . .
H15B H 0.3946 0.3350 0.7297 0.054 Uiso 1 1 calc R . .
H15C H 0.4118 0.4407 0.6808 0.054 Uiso 1 1 calc R . .
C16 C 0.6153(3) 0.5472(3) 0.75683(16) 0.0316(7) Uani 1 1 d . . .
H16A H 0.5648 0.5926 0.7855 0.038 Uiso 1 1 calc R . .
H16B H 0.6054 0.5780 0.7107 0.038 Uiso 1 1 calc R . .
H16C H 0.7053 0.5501 0.7752 0.038 Uiso 1 1 calc R . .
N17 N 0.8170(2) 0.5299(2) 0.45447(13) 0.0272(5) Uani 1 1 d . . .
N18 N 0.7499(2) 0.6051(2) 0.49264(12) 0.0249(5) Uani 1 1 d . . .
C19 C 0.7535(3) 0.7080(3) 0.46080(15) 0.0275(7) Uani 1 1 d . . .
C20 C 0.8223(3) 0.6962(3) 0.40222(17) 0.0371(8) Uani 1 1 d . . .
H20 H 0.8383 0.7546 0.3712 0.045 Uiso 1 1 calc R . .
C21 C 0.8603(3) 0.5842(3) 0.39985(16) 0.0352(7) Uani 1 1 d . . .
H21 H 0.9073 0.5508 0.3669 0.042 Uiso 1 1 calc R . .
C22 C 0.6899(3) 0.8174(3) 0.48404(16) 0.0293(7) Uani 1 1 d . . .
C23 C 0.5449(3) 0.8147(3) 0.45537(18) 0.0389(8) Uani 1 1 d . . .
H23A H 0.5028 0.8835 0.4696 0.047 Uiso 1 1 calc R . .
H23B H 0.5044 0.7475 0.4729 0.047 Uiso 1 1 calc R . .
H23C H 0.5372 0.8113 0.4058 0.047 Uiso 1 1 calc R . .
C24 C 0.7546(4) 0.9225(3) 0.45401(19) 0.0413(8) Uani 1 1 d . . .
H24A H 0.7150 0.9924 0.4685 0.050 Uiso 1 1 calc R . .
H24B H 0.7438 0.9180 0.4044 0.050 Uiso 1 1 calc R . .
H24C H 0.8457 0.9230 0.4703 0.050 Uiso 1 1 calc R . .
C25 C 0.7059(3) 0.8283(3) 0.56304(16) 0.0343(7) Uani 1 1 d . . .
H25A H 0.6648 0.8984 0.5761 0.041 Uiso 1 1 calc R . .
H25B H 0.7968 0.8307 0.5797 0.041 Uiso 1 1 calc R . .
H25C H 0.6663 0.7628 0.5828 0.041 Uiso 1 1 calc R . .
Cl26 Cl 0.48788(7) 0.59087(7) 0.57970(4) 0.02992(18) Uani 1 1 d . . .
O27 O 0.8468(2) 0.5901(2) 0.64686(12) 0.0327(5) Uani 1 1 d . . .
H27A H 0.858(4) 0.647(4) 0.661(2) 0.057(15) Uiso 1 1 d . . .
H27B H 0.869(4) 0.551(3) 0.682(2) 0.039(11) Uiso 1 1 d . . .
B28A B 0.9779(5) 0.9168(7) 0.7015(4) 0.0302(14) Uani 0.75 1 d PD A 1
F29A F 0.9754(3) 0.7995(2) 0.68444(16) 0.0527(8) Uani 0.75 1 d PD A 1
F30A F 1.0847(4) 0.9370(4) 0.7470(3) 0.0953(18) Uani 0.75 1 d PD A 1
F31A F 0.8682(3) 0.9519(3) 0.7277(2) 0.0805(12) Uani 0.75 1 d PD A 1
F32A F 0.9830(4) 0.9806(3) 0.64279(18) 0.0711(11) Uani 0.75 1 d PD A 1
B28B B 0.9725(19) 0.8877(16) 0.7112(10) 0.049(10) Uiso 0.25 1 d PD B 2
F29B F 0.8780(12) 0.8098(10) 0.7188(6) 0.091(4) Uiso 0.25 1 d PD B 2
F30B F 1.0594(14) 0.8357(14) 0.6741(7) 0.116(5) Uiso 0.25 1 d PD B 2
F31B F 0.9210(19) 0.9784(14) 0.6745(10) 0.154(8) Uiso 0.25 1 d PD B 2
F32B F 1.0352(10) 0.9188(10) 0.7729(5) 0.046(3) Uiso 0.25 1 d PD B 2

loop_
_atom_site_aniso_label
_atom_site_aniso_U_11
_atom_site_aniso_U_22
_atom_site_aniso_U_33
_atom_site_aniso_U_23
_atom_site_aniso_U_13
_atom_site_aniso_U_12
Cu1 0.0239(2) 0.01938(19) 0.0267(2) -0.00215(14) 0.00586(14) 0.00143(14)
N2 0.0231(12) 0.0238(13) 0.0266(13) -0.0055(10) 0.0037(10) -0.0008(10)
C3 0.0204(14) 0.0239(15) 0.0335(16) -0.0070(12) -0.0018(12) -0.0001(12)
C4 0.0311(17) 0.0249(16) 0.047(2) -0.0105(14) 0.0029(14) 0.0043(13)
C5 0.0332(17) 0.0337(18) 0.049(2) -0.0150(16) 0.0098(15) 0.0051(14)
C6 0.0321(17) 0.0389(19) 0.0376(18) -0.0131(15) 0.0112(14) 0.0009(14)
C7 0.0227(14) 0.0294(16) 0.0320(16) -0.0074(13) 0.0033(12) -0.0020(12)
N8 0.0250(12) 0.0207(12) 0.0343(14) -0.0029(11) 0.0030(11) 0.0031(10)
N9 0.0229(12) 0.0194(12) 0.0316(13) -0.0042(10) 0.0043(10) -0.0007(10)
C10 0.0267(15) 0.0252(15) 0.0293(16) -0.0001(12) 0.0000(12) -0.0066(12)
C11 0.0389(18) 0.0254(16) 0.0356(17) 0.0054(13) 0.0005(14) -0.0028(14)
C12 0.0392(18) 0.0188(15) 0.0423(19) 0.0019(14) -0.0035(15) 0.0019(13)
C13 0.0389(18) 0.0265(16) 0.0307(16) -0.0004(13) 0.0104(14) -0.0057(13)
C14 0.070(3) 0.0355(19) 0.0375(19) 0.0038(16) 0.0228(18) -0.0067(18)
C15 0.0345(19) 0.040(2) 0.064(2) -0.0099(18) 0.0177(17) -0.0064(16)
C16 0.0427(19) 0.0274(16) 0.0264(16) -0.0045(13) 0.0116(14) -0.0033(14)
N17 0.0282(13) 0.0290(13) 0.0250(13) -0.0061(11) 0.0058(10) 0.0001(11)
N18 0.0248(12) 0.0255(13) 0.0246(12) -0.0046(10) 0.0032(10) -0.0017(10)
C19 0.0280(15) 0.0319(16) 0.0212(14) 0.0007(12) -0.0042(12) -0.0045(13)
C20 0.044(2) 0.0422(19) 0.0258(16) 0.0042(14) 0.0053(14) -0.0057(16)
C21 0.0368(18) 0.045(2) 0.0252(16) -0.0037(14) 0.0085(13) -0.0061(15)
C22 0.0341(17) 0.0244(15) 0.0279(16) 0.0014(12) -0.0032(13) -0.0027(13)
C23 0.0376(19) 0.0354(18) 0.0410(19) -0.0009(15) -0.0073(15) 0.0017(15)
C24 0.052(2) 0.0301(18) 0.0397(19) 0.0052(15) -0.0035(16) -0.0066(16)
C25 0.0452(19) 0.0261(16) 0.0304(17) -0.0061(13) -0.0015(14) -0.0017(14)
Cl26 0.0246(4) 0.0320(4) 0.0333(4) -0.0046(3) 0.0036(3) 0.0050(3)
O27 0.0393(13) 0.0294(13) 0.0279(12) 0.0023(11) -0.0028(10) -0.0063(11)
B28A 0.025(3) 0.026(3) 0.037(3) -0.005(3) -0.009(2) 0.005(2)
F29A 0.068(2) 0.0272(14) 0.0571(18) -0.0120(13) -0.0172(16) -0.0042(14)
F30A 0.068(3) 0.068(3) 0.133(4) -0.053(3) -0.060(3) 0.015(2)
F31A 0.058(2) 0.084(2) 0.108(3) 0.040(2) 0.049(2) 0.0394(19)
F32A 0.120(3) 0.0430(18) 0.058(2) 0.0057(15) 0.044(2) 0.0026(18)

loop_
_atom_type_symbol
_atom_type_description
_atom_type_scat_dispersion_real
_atom_type_scat_dispersion_imag
_atom_type_scat_source
C C 0.0033 0.0016 'International Tables Vol C Tables 4.2.6.8 and 6.1.1.4'
H H 0.0000 0.0000 'International Tables Vol C Tables 4.2.6.8 and 6.1.1.4'
N N 0.0061 0.0033 'International Tables Vol C Tables 4.2.6.8 and 6.1.1.4'
O O 0.0106 0.0060 'International Tables Vol C Tables 4.2.6.8 and 6.1.1.4'
F F 0.0171 0.0103 'International Tables Vol C Tables 4.2.6.8 and 6.1.1.4'
B B 0.0013 0.0007 'International Tables Vol C Tables 4.2.6.8 and 6.1.1.4'
Cl Cl 0.1484 0.1585 'International Tables Vol C Tables 4.2.6.8 and 6.1.1.4'
Cu Cu 0.3201 1.2651 'International Tables Vol C Tables 4.2.6.8 and 6.1.1.4'

loop_
_geom_angle_atom_site_label_1
_geom_angle_atom_site_label_2
_geom_angle_atom_site_label_3
_geom_angle
_geom_angle_site_symmetry_1
_geom_angle_site_symmetry_3
_geom_angle_publ_flag
N2 Cu1 N18 78.57(12) . . ?
N2 Cu1 N9 78.31(11) . . ?
N18 Cu1 N9 155.81(10) . . ?
N2 Cu1 Cl26 149.02(8) . . ?
N18 Cu1 Cl26 102.00(10) . . ?
N9 Cu1 Cl26 101.45(9) . . ?
N2 Cu1 O27 94.57(13) . . ?
N18 Cu1 O27 88.36(12) . . ?
N9 Cu1 O27 86.49(11) . . ?
Cl26 Cu1 O27 116.40(11) . . ?
N2 Cu1 Cl26 71.82(10) . 3_666 ?
N18 Cu1 Cl26 72.39(9) . 3_666 ?
N9 Cu1 Cl26 106.76(8) . 3_666 ?
Cl26 Cu1 Cl26 78.81(9) . 3_666 ?
O27 Cu1 Cl26 158.03(7) . 3_666 ?
C7 N2 C3 120.0(3) . . ?
C7 N2 Cu1 119.3(2) . . ?
C3 N2 Cu1 119.9(2) . . ?
N2 C3 C4 122.3(3) . . ?
N2 C3 N8 113.1(2) . . ?
C4 C3 N8 124.7(3) . . ?
C3 C4 C5 116.9(3) . . ?
C6 C5 C4 121.4(3) . . ?
C5 C6 C7 117.2(3) . . ?
N2 C7 C6 122.3(3) . . ?
N2 C7 N17 112.9(3) . . ?
C6 C7 N17 124.8(3) . . ?
C12 N8 N9 111.4(3) . . ?
C12 N8 C3 129.7(3) . . ?
N9 N8 C3 118.8(2) . . ?
C10 N9 N8 104.6(2) . . ?
C10 N9 Cu1 146.1(2) . . ?
N8 N9 Cu1 109.22(18) . . ?
N9 C10 C11 109.9(3) . . ?
N9 C10 C13 124.2(3) . . ?
C11 C10 C13 125.9(3) . . ?
C12 C11 C10 107.0(3) . . ?
C11 C12 N8 107.0(3) . . ?
C10 C13 C15 108.6(3) . . ?
C10 C13 C16 111.9(3) . . ?
C15 C13 C16 110.7(3) . . ?
C10 C13 C14 108.5(3) . . ?
C15 C13 C14 109.0(3) . . ?
C16 C13 C14 108.2(3) . . ?
C21 N17 N18 111.3(3) . . ?
C21 N17 C7 129.6(3) . . ?
N18 N17 C7 119.0(2) . . ?
C19 N18 N17 105.4(2) . . ?
C19 N18 Cu1 145.5(2) . . ?
N17 N18 Cu1 109.05(19) . . ?
N18 C19 C20 109.2(3) . . ?
N18 C19 C22 124.3(3) . . ?
C20 C19 C22 126.4(3) . . ?
C21 C20 C19 107.0(3) . . ?
C20 C21 N17 107.0(3) . . ?
C19 C22 C24 108.8(3) . . ?
C19 C22 C25 111.5(3) . . ?
C24 C22 C25 108.3(3) . . ?
C19 C22 C23 108.2(3) . . ?
C24 C22 C23 109.1(3) . . ?
C25 C22 C23 110.9(3) . . ?
Cu1 Cl26 Cu1 101.19(9) . 3_666 ?
H27A O27 H27B 100(4) . . ?
H27A O27 Cu1 133(4) . . ?
H27B O27 Cu1 114(3) . . ?
F31A B28A F30A 111.0(5) . . ?
F31A B28A F32A 105.4(5) . . ?
F30A B28A F32A 110.5(7) . . ?
F31A B28A F29A 112.6(6) . . ?
F30A B28A F29A 108.4(5) . . ?
F32A B28A F29A 108.9(4) . . ?
F31B B28B F29B 109.1(15) . . ?
F31B B28B F32B 113.0(16) . . ?
F29B B28B F32B 111.3(14) . . ?
F31B B28B F30B 108.0(15) . . ?
F29B B28B F30B 107.3(15) . . ?
F32B B28B F30B 108.0(14) . . ?

loop_
_geom_bond_atom_site_label_1
_geom_bond_atom_site_label_2
_geom_bond_distance
_geom_bond_site_symmetry_2
_geom_bond_publ_flag
Cu1 N2 1.961(3) . ?
Cu1 N18 2.120(3) . ?
Cu1 N9 2.127(3) . ?
Cu1 Cl26 2.199(3) . ?
Cu1 O27 2.269(3) . ?
Cu1 Cl26 3.523(3) 3_666 ?
N2 C7 1.332(4) . ?
N2 C3 1.333(4) . ?
C3 C4 1.382(4) . ?
C3 N8 1.392(4) . ?
C4 C5 1.390(5) . ?
C5 C6 1.379(5) . ?
C6 C7 1.382(4) . ?
C7 N17 1.398(4) . ?
N8 C12 1.353(4) . ?
N8 N9 1.385(3) . ?
N9 C10 1.340(4) . ?
C10 C11 1.411(4) . ?
C10 C13 1.513(4) . ?
C11 C12 1.348(5) . ?
C13 C15 1.533(5) . ?
C13 C16 1.534(4) . ?
C13 C14 1.541(5) . ?
N17 C21 1.352(4) . ?
N17 N18 1.378(3) . ?
N18 C19 1.340(4) . ?
C19 C20 1.416(5) . ?
C19 C22 1.514(4) . ?
C20 C21 1.351(5) . ?
C22 C24 1.531(4) . ?
C22 C25 1.533(4) . ?
C22 C23 1.542(5) . ?
O27 H27A 0.72(5) . ?
O27 H27B 0.83(4) . ?
B28A F31A 1.357(6) . ?
B28A F30A 1.357(6) . ?
B28A F32A 1.364(9) . ?
B28A F29A 1.391(7) . ?
B28B F31B 1.343(17) . ?
B28B F29B 1.347(17) . ?
B28B F32B 1.349(17) . ?
B28B F30B 1.354(18) . ?

loop_
_geom_hbond_atom_site_label_D
_geom_hbond_atom_site_label_H
_geom_hbond_atom_site_label_A
_geom_hbond_distance_DH
_geom_hbond_distance_HA
_geom_hbond_distance_DA
_geom_hbond_angle_DHA
_geom_hbond_site_symmetry_A
O27 H27A F29A 0.72(5) 2.15(5) 2.813(4) 153(5) .
O27 H27A F29B 0.72(5) 2.18(5) 2.893(13) 171(5) .
O27 H27B F30A 0.83(4) 1.92(4) 2.748(5) 170(4) 2_746
O27 H27B F32B 0.83(4) 1.97(4) 2.720(11) 150(4) 2_746
